data_4021210
loop_
_publ_author_name
'Gregory R. Dake'
'Micha\"el D. B. Fenster'
'M\'elissa Fleury'
'Brian O. Patrick'

_publ_section_title
;
 Investigations of \a-Siloxy-Epoxide Ring Expansions
 Forming 1-Azaspirocyclic Ketones
;
_journal_name_full 'Journal of Organic Chemistry'
_journal_page_first 5676
_journal_page_last 5683
_journal_paper_doi 10.1021/jo049356+
_journal_volume 69
_journal_year 2004
_chemical_formula_moiety 'C10 H16 O2 '
_chemical_formula_sum 'C10 H16 O2'
_chemical_formula_weight 168.24
_space_group_IT_number 9
_symmetry_cell_setting monoclinic
_symmetry_space_group_name_Hall 'C -2yc'
_symmetry_space_group_name_H-M 'C 1 c 1'
_cell_angle_alpha 90
_cell_angle_beta 124.594(5)
_cell_angle_gamma 90
_cell_formula_units_Z 4
_cell_length_a 16.729(3)
_cell_length_b 5.8591(6)
_cell_length_c 11.030(2)
_cell_measurement_temperature 173.2
_cell_volume 890.0(2)
_diffrn_ambient_temperature 173.2
_exptl_crystal_density_diffrn 1.255
_cod_original_sg_symbol_H-M 'C c'
_cod_original_formula_sum 'C10 H16 O2 '
_cod_database_code 4021210

loop_
_symmetry_equiv_pos_as_xyz
'  +x,  +y,  +z'
'1/2+x,1/2+y,  +z'
'  +x,  -y,1/2+z'
1/2+x,1/2-y,1/2+z

loop_
_atom_site_label
_atom_site_fract_x
_atom_site_fract_y
_atom_site_fract_z
_atom_site_U_iso_or_equiv
_atom_site_occupancy
_atom_site_refinement_flags
_atom_site_adp_type
_atom_site_calc_flag
_atom_site_calc_attached_atom
O(1) 0.0230 0.3866(2) 0.2435 0.0220(4) 1.000 . Uani d ?
O(2) -0.0442(1) 0.3533(2) -0.1090(2) 0.0172(3) 1.000 . Uani d ?
C(1) 0.0218(2) 0.0839(3) 0.0973(2) 0.0128(4) 1.000 . Uani d ?
C(2) -0.0265(2) 0.1798(3) 0.1703(2) 0.0148(4) 1.000 . Uani d ?
C(3) -0.1354(2) 0.2145(3) 0.0636(3) 0.0215(5) 1.000 . Uani d ?
C(4) -0.1854(2) -0.0064(4) -0.0173(3) 0.0270(5) 1.000 . Uani d ?
C(5) -0.1425(2) -0.0953(3) -0.0986(2) 0.0235(5) 1.000 . Uani d ?
C(6) -0.0335(2) -0.1309(3) 0.0078(2) 0.0185(5) 1.000 . Uani d ?
C(7) 0.0256(2) 0.2592(3) -0.0030(2) 0.0127(4) 1.000 . Uani d ?
C(8) 0.1288(2) 0.2890(4) 0.0444(2) 0.0259(5) 1.000 . Uani d ?
C(9) 0.1809(2) 0.0765(4) 0.1344(2) 0.0264(5) 1.000 . Uani d ?
C(10) 0.1303(2) 0.0262(3) 0.2116(2) 0.0211(5) 1.000 . Uani d ?
H(1) -0.009(2) 0.451(4) 0.276(2) 0.033(6) 1.000 . Uiso d ?
H(2) -0.0157 0.0703 0.2456 0.018 1.000 . Uiso c ?
H(3) -0.1475 0.3317 -0.0085 0.026 1.000 . Uiso c ?
H(4) -0.1621 0.2652 0.1185 0.026 1.000 . Uiso c ?
H(5) -0.2549 0.0222 -0.0884 0.032 1.000 . Uiso c ?
H(6) -0.1763 -0.1213 0.0542 0.032 1.000 . Uiso c ?
H(7) -0.1549 0.0157 -0.1739 0.027 1.000 . Uiso c ?
H(8) -0.1733 -0.2410 -0.1458 0.027 1.000 . Uiso c ?
H(9) -0.0078 -0.1780 -0.0489 0.022 1.000 . Uiso c ?
H(10) -0.0225 -0.2525 0.0769 0.022 1.000 . Uiso c ?
H(11) 0.1572 0.4268 0.1048 0.031 1.000 . Uiso c ?
H(12) 0.1319 0.2993 -0.0414 0.031 1.000 . Uiso c ?
H(13) 0.2502 0.1062 0.2060 0.032 1.000 . Uiso c ?
H(14) 0.1727 -0.0505 0.0704 0.032 1.000 . Uiso c ?
H(15) 0.1573 0.1222 0.2994 0.025 1.000 . Uiso c ?
H(16) 0.1380 -0.1348 0.2400 0.025 1.000 . Uiso c ?

loop_
_atom_site_aniso_label
_atom_site_aniso_U_11
_atom_site_aniso_U_22
_atom_site_aniso_U_33
_atom_site_aniso_U_12
_atom_site_aniso_U_13
_atom_site_aniso_U_23
O(1) 0.0320(8) 0.0182(7) 0.0235(7) -0.0039(6) 0.0204(6) -0.0082(5)
O(2) 0.0202(7) 0.0154(6) 0.0164(6) 0.0022(5) 0.0105(5) 0.0050(5)
C(1) 0.0167(8) 0.0135(9) 0.0114(8) 0.0015(7) 0.0099(6) 0.0016(6)
C(2) 0.0226(9) 0.0132(9) 0.0150(8) -0.0012(7) 0.0145(7) -0.0013(6)
C(3) 0.025(1) 0.024(1) 0.0245(9) 0.0029(9) 0.0194(8) 0.0018(8)
C(4) 0.023(1) 0.030(1) 0.029(1) -0.0082(9) 0.0160(9) 0.0015(8)
C(5) 0.029(1) 0.020(1) 0.020(1) -0.0117(8) 0.0134(8) -0.0059(7)
C(6) 0.033(1) 0.0095(8) 0.0199(9) -0.0031(7) 0.0190(8) -0.0025(7)
C(7) 0.0209(9) 0.0086(8) 0.0140(8) 0.0002(7) 0.0130(7) -0.0015(6)
C(8) 0.0184(9) 0.033(1) 0.028(1) 0.0019(9) 0.0139(8) 0.0125(8)
C(9) 0.021(1) 0.034(1) 0.026(1) 0.0090(9) 0.0141(8) 0.0077(8)
C(10) 0.0220(9) 0.022(1) 0.0187(9) 0.0058(8) 0.0115(7) 0.0062(7)

loop_
_geom_bond_atom_site_label_1
_geom_bond_atom_site_label_2
_geom_bond_distance
_geom_bond_site_symmetry_1
_geom_bond_site_symmetry_2
_geom_bond_publ_flag
O(1) C(2) 1.430(2) . . yes
O(1) H(1) 0.88(3) . . no
O(2) C(7) 1.219(2) . . yes
C(1) C(2) 1.535(2) . . yes
C(1) C(6) 1.542(2) . . yes
C(1) C(7) 1.537(2) . . yes
C(1) C(10) 1.549(2) . . yes
C(2) C(3) 1.521(2) . . yes
C(2) H(2) 0.98 . . no
C(3) C(4) 1.525(3) . . yes
C(3) H(3) 0.98 . . no
C(3) H(4) 0.98 . . no
C(4) C(5) 1.523(3) . . yes
C(4) H(5) 0.98 . . no
C(4) H(6) 0.98 . . no
C(5) C(6) 1.521(3) . . yes
C(5) H(7) 0.98 . . no
C(5) H(8) 0.98 . . no
C(6) H(9) 0.98 . . no
C(6) H(10) 0.98 . . no
C(7) C(8) 1.502(2) . . yes
C(8) C(9) 1.521(3) . . yes
C(8) H(11) 0.98 . . no
C(8) H(12) 0.98 . . no
C(9) C(10) 1.531(3) . . yes
C(9) H(13) 0.98 . . no
C(9) H(14) 0.98 . . no
C(10) H(15) 0.98 . . no
C(10) H(16) 0.98 . . no

loop_
_cod_related_entry_id
_cod_related_entry_database
_cod_related_entry_code
1 ChemSpider 492260
